data_7127206
loop_
_publ_author_name
'Zhang, Yu'
'Li, Yuan'
'Zhou, Wei'
'Zhang, Mengru'
'Zhang, Qian'
'Jia, Ran'
'Zhao, Jinbo'

_publ_section_title
;
 Assembly of polysubstituted chiral cyclopropylamines via highly
 enantioselective Cu-catalyzed three-component cyclopropene
 alkenylamination.
;
_journal_issue 81
_journal_name_full 'Chemical communications (Cambridge, England)'
_journal_page_first 12250
_journal_page_last 12253
_journal_paper_doi 10.1039/d0cc01060j
_journal_volume 56
_journal_year 2020
_chemical_absolute_configuration ad
_chemical_formula_moiety 'C27 H26 Br N O'
_chemical_formula_sum 'C27 H26 Br N O'
_chemical_formula_weight 460.40
_space_group_crystal_system orthorhombic
_space_group_IT_number 19
_space_group_name_Hall 'P 2ac 2ab'
_space_group_name_H-M_alt 'P 21 21 21'
_atom_sites_solution_hydrogens geom
_atom_sites_solution_primary dual
_audit_creation_date 2019-05-23
_audit_creation_method
;
Olex2 1.2
(compiled 2018.05.29 svn.r3508 for OlexSys, GUI svn.r5506)
;
_audit_update_record
;
2020-08-09 deposited with the CCDC.	2020-09-08 downloaded from the CCDC.
;
_cell_angle_alpha 90
_cell_angle_beta 90
_cell_angle_gamma 90
_cell_formula_units_Z 4
_cell_length_a 9.6932(5)
_cell_length_b 10.7179(6)
_cell_length_c 21.8420(11)
_cell_measurement_reflns_used 9870
_cell_measurement_temperature 293
_cell_measurement_theta_max 69.163
_cell_measurement_theta_min 4.048
_cell_volume 2269.2(2)
_computing_cell_refinement 'SAINT V8.38A (?, 2016)'
_computing_data_reduction 'SAINT V8.38A (?, 2016)'
_computing_molecular_graphics 'Olex2 (Dolomanov et al., 2009)'
_computing_publication_material 'Olex2 (Dolomanov et al., 2009)'
_computing_structure_refinement 'ShelXL (Sheldrick, 2015)'
_computing_structure_solution 'ShelXT (Sheldrick, 2015)'
_diffrn_ambient_temperature 293
_diffrn_measured_fraction_theta_full 0.998
_diffrn_measured_fraction_theta_max 0.993
_diffrn_measurement_device_type 'CCD area detector'
_diffrn_radiation_type CuK\a
_diffrn_radiation_wavelength 1.54178
_diffrn_reflns_av_R_equivalents 0.0352
_diffrn_reflns_av_unetI/netI 0.0301
_diffrn_reflns_Laue_measured_fraction_full 0.998
_diffrn_reflns_Laue_measured_fraction_max 0.993
_diffrn_reflns_limit_h_max 11
_diffrn_reflns_limit_h_min -7
_diffrn_reflns_limit_k_max 13
_diffrn_reflns_limit_k_min -12
_diffrn_reflns_limit_l_max 26
_diffrn_reflns_limit_l_min -26
_diffrn_reflns_number 21847
_diffrn_reflns_point_group_measured_fraction_full 0.994
_diffrn_reflns_point_group_measured_fraction_max 0.982
_diffrn_reflns_theta_full 67.679
_diffrn_reflns_theta_max 69.693
_diffrn_reflns_theta_min 4.048
_exptl_absorpt_coefficient_mu 2.595
_exptl_crystal_colour 'clear whiteish colourless'
_exptl_crystal_colour_lustre clear
_exptl_crystal_colour_modifier whiteish
_exptl_crystal_colour_primary colourless
_exptl_crystal_density_diffrn 1.348
_exptl_crystal_description cube
_exptl_crystal_F_000 952
_refine_diff_density_max 0.345
_refine_diff_density_min -0.627
_refine_diff_density_rms 0.051
_refine_ls_abs_structure_details
;
 Flack x determined using 1571 quotients [(I+)-(I-)]/[(I+)+(I-)]
 (Parsons, Flack and Wagner, Acta Cryst. B69 (2013) 249-259).
;
_refine_ls_abs_structure_Flack -0.002(6)
_refine_ls_extinction_method none
_refine_ls_goodness_of_fit_ref 1.072
_refine_ls_hydrogen_treatment constr
_refine_ls_matrix_type full
_refine_ls_number_parameters 271
_refine_ls_number_reflns 4191
_refine_ls_number_restraints 0
_refine_ls_restrained_S_all 1.072
_refine_ls_R_factor_all 0.0322
_refine_ls_R_factor_gt 0.0282
_refine_ls_shift/su_max 0.001
_refine_ls_shift/su_mean 0.000
_refine_ls_structure_factor_coef Fsqd
_refine_ls_weighting_details 'w=1/[\s^2^(Fo^2^)+(0.0264P)^2^+0.8511P] where P=(Fo^2^+2Fc^2^)/3'
_refine_ls_weighting_scheme calc
_refine_ls_wR_factor_gt 0.0623
_refine_ls_wR_factor_ref 0.0640
_reflns_Friedel_coverage 0.730
_reflns_Friedel_fraction_full 0.988
_reflns_Friedel_fraction_max 0.968
_reflns_number_gt 3921
_reflns_number_total 4191
_reflns_threshold_expression 'I > 2\s(I)'
_cod_data_source_file d0cc01060j2.cif
_cod_data_source_block zhaojb190523_1_0m_a
_cod_depositor_comments 'Adding full bibliography for 7127206.cif.'
_cod_database_code 7127206
_shelx_shelxl_version_number 2014/7
_shelx_space_group_comment
;
The symmetry employed for this shelxl refinement is uniquely defined
by the following loop, which should always be used as a source of
symmetry information in preference to the above space-group names.
They are only intended as comments.
;
_olex2_refinement_description
;
1. Fixed Uiso
 At 1.2 times of:
  All C(H) groups, All C(H,H) groups
2.a Ternary CH refined with riding coordinates:
 C9(H9), C10(H10)
2.b Secondary CH2 refined with riding coordinates:
 C12(H12A,H12B), C13(H13A,H13B), C14(H14A,H14B), C15(H15A,H15B)
2.c Aromatic/amide H refined with riding coordinates:
 C1(H1), C2(H2), C3(H3), C4(H4), C6(H6), C7(H7), C8(H8), C17(H17), C18(H18),
 C19(H19), C20(H20), C21(H21), C24(H24), C25(H25), C26(H26), C27(H27)
;
_olex2_submission_special_instructions 'No special instructions were received'

loop_
_space_group_symop_operation_xyz
'x, y, z'
'-x+1/2, -y, z+1/2'
'-x, y+1/2, -z+1/2'
'x+1/2, -y+1/2, -z'

loop_
_atom_site_label
_atom_site_type_symbol
_atom_site_fract_x
_atom_site_fract_y
_atom_site_fract_z
_atom_site_U_iso_or_equiv
_atom_site_adp_type
_atom_site_occupancy
_atom_site_site_symmetry_order
_atom_site_calc_flag
_atom_site_refinement_flags_posn
_atom_site_refinement_flags_adp
_atom_site_refinement_flags_occupancy
_atom_site_disorder_assembly
_atom_site_disorder_group
Br01 Br 0.52968(4) 0.38306(3) 0.76945(2) 0.03663(11) Uani 1 1 d . . . . .
O1 O 0.2082(2) 0.8647(2) 0.52257(11) 0.0429(6) Uani 1 1 d . . . . .
N1 N 0.3194(3) 0.6526(3) 0.58537(12) 0.0271(6) Uani 1 1 d . . . . .
C1 C -0.0227(4) 0.6408(4) 0.88582(16) 0.0468(9) Uani 1 1 d . . . . .
H1 H -0.0785 0.6066 0.9161 0.056 Uiso 1 1 calc R . . . .
C2 C 0.0063(4) 0.7670(4) 0.88606(17) 0.0451(10) Uani 1 1 d . . . . .
H2 H -0.0305 0.8182 0.9163 0.054 Uiso 1 1 calc R . . . .
C3 C 0.0901(4) 0.8165(4) 0.84125(18) 0.0414(9) Uani 1 1 d . . . . .
H3 H 0.1097 0.9015 0.8415 0.050 Uiso 1 1 calc R . . . .
C4 C 0.1450(4) 0.7418(3) 0.79623(17) 0.0349(8) Uani 1 1 d . . . . .
H4 H 0.2012 0.7768 0.7663 0.042 Uiso 1 1 calc R . . . .
C5 C 0.1174(3) 0.6133(3) 0.79490(14) 0.0283(7) Uani 1 1 d . . . . .
C6 C 0.0318(4) 0.5652(3) 0.84025(16) 0.0379(8) Uani 1 1 d . . . . .
H6 H 0.0106 0.4806 0.8400 0.045 Uiso 1 1 calc R . . . .
C7 C 0.1699(3) 0.5300(3) 0.74722(14) 0.0306(8) Uani 1 1 d . . . . .
H7 H 0.1271 0.4526 0.7439 0.037 Uiso 1 1 calc R . . . .
C8 C 0.2719(3) 0.5525(3) 0.70813(15) 0.0284(7) Uani 1 1 d . . . . .
H8 H 0.3215 0.6263 0.7126 0.034 Uiso 1 1 calc R . . . .
C9 C 0.3108(3) 0.4674(3) 0.65821(15) 0.0295(7) Uani 1 1 d . . . . .
H9 H 0.2640 0.3864 0.6583 0.035 Uiso 1 1 calc R . . . .
C10 C 0.3408(3) 0.5214(3) 0.59558(15) 0.0276(7) Uani 1 1 d . . . . .
H10 H 0.3107 0.4684 0.5616 0.033 Uiso 1 1 calc R . . . .
C11 C 0.4578(4) 0.4669(3) 0.63271(13) 0.0252(6) Uani 1 1 d . . . . .
C12 C 0.1725(3) 0.6858(4) 0.58871(16) 0.0358(8) Uani 1 1 d . . . . .
H12A H 0.1352 0.6611 0.6281 0.043 Uiso 1 1 calc R . . . .
H12B H 0.1218 0.6422 0.5570 0.043 Uiso 1 1 calc R . . . .
C13 C 0.1571(4) 0.8239(4) 0.58048(17) 0.0422(9) Uani 1 1 d . . . . .
H13A H 0.0604 0.8460 0.5839 0.051 Uiso 1 1 calc R . . . .
H13B H 0.2068 0.8666 0.6128 0.051 Uiso 1 1 calc R . . . .
C14 C 0.3500(4) 0.8296(3) 0.51595(19) 0.0405(9) Uani 1 1 d . . . . .
H14A H 0.4053 0.8740 0.5459 0.049 Uiso 1 1 calc R . . . .
H14B H 0.3822 0.8531 0.4755 0.049 Uiso 1 1 calc R . . . .
C15 C 0.3685(4) 0.6906(3) 0.52469(15) 0.0315(8) Uani 1 1 d . . . . .
H15A H 0.3174 0.6461 0.4934 0.038 Uiso 1 1 calc R . . . .
H15B H 0.4653 0.6693 0.5205 0.038 Uiso 1 1 calc R . . . .
C16 C 0.5164(4) 0.3471(3) 0.60666(13) 0.0295(7) Uani 1 1 d . . . . .
C17 C 0.4816(6) 0.2312(3) 0.62797(18) 0.0565(12) Uani 1 1 d . . . . .
H17 H 0.4163 0.2233 0.6589 0.068 Uiso 1 1 calc R . . . .
C18 C 0.5437(6) 0.1246(4) 0.6034(2) 0.0728(15) Uani 1 1 d . . . . .
H18 H 0.5201 0.0462 0.6184 0.087 Uiso 1 1 calc R . . . .
C19 C 0.6383(6) 0.1347(4) 0.55781(18) 0.0616(13) Uani 1 1 d . . . . .
H19 H 0.6781 0.0632 0.5413 0.074 Uiso 1 1 calc R . . . .
C20 C 0.6747(4) 0.2485(4) 0.53632(17) 0.0441(10) Uani 1 1 d . . . . .
H20 H 0.7400 0.2550 0.5053 0.053 Uiso 1 1 calc R . . . .
C21 C 0.6152(4) 0.3552(3) 0.56039(15) 0.0332(8) Uani 1 1 d . . . . .
H21 H 0.6413 0.4330 0.5456 0.040 Uiso 1 1 calc R . . . .
C22 C 0.5655(3) 0.5445(3) 0.66453(14) 0.0243(7) Uani 1 1 d . . . . .
C23 C 0.6123(3) 0.5149(3) 0.72341(15) 0.0276(7) Uani 1 1 d . . . . .
C24 C 0.7205(3) 0.5757(3) 0.75079(16) 0.0346(8) Uani 1 1 d . . . . .
H24 H 0.7495 0.5523 0.7897 0.042 Uiso 1 1 calc R . . . .
C25 C 0.7864(4) 0.6718(3) 0.72038(19) 0.0403(9) Uani 1 1 d . . . . .
H25 H 0.8598 0.7135 0.7386 0.048 Uiso 1 1 calc R . . . .
C26 C 0.7420(4) 0.7051(3) 0.66257(18) 0.0379(9) Uani 1 1 d . . . . .
H26 H 0.7851 0.7702 0.6419 0.046 Uiso 1 1 calc R . . . .
C27 C 0.6336(3) 0.6422(3) 0.63525(16) 0.0320(8) Uani 1 1 d . . . . .
H27 H 0.6054 0.6657 0.5962 0.038 Uiso 1 1 calc R . . . .

loop_
_atom_site_aniso_label
_atom_site_aniso_U_11
_atom_site_aniso_U_22
_atom_site_aniso_U_33
_atom_site_aniso_U_23
_atom_site_aniso_U_13
_atom_site_aniso_U_12
Br01 0.04310(19) 0.03581(18) 0.03098(16) 0.00550(16) 0.00270(16) 0.00710(16)
O1 0.0398(14) 0.0458(15) 0.0432(14) 0.0029(13) -0.0030(11) 0.0135(13)
N1 0.0213(13) 0.0346(16) 0.0253(13) -0.0006(12) 0.0010(11) 0.0041(11)
C1 0.040(2) 0.064(3) 0.0366(18) 0.0061(18) 0.0130(18) -0.002(2)
C2 0.038(2) 0.057(2) 0.040(2) -0.0061(18) 0.0068(17) 0.0073(18)
C3 0.037(2) 0.042(2) 0.045(2) -0.0047(18) 0.0008(18) 0.0005(17)
C4 0.0279(18) 0.041(2) 0.0361(19) 0.0040(16) 0.0047(15) -0.0034(16)
C5 0.0203(15) 0.0372(17) 0.0275(15) 0.0064(16) 0.0017(12) 0.0006(15)
C6 0.0332(17) 0.0417(19) 0.0387(18) 0.0065(15) 0.0074(18) 0.0004(18)
C7 0.0276(16) 0.0318(17) 0.0324(18) 0.0053(14) 0.0012(15) -0.0026(14)
C8 0.0226(16) 0.0334(18) 0.0293(16) 0.0000(14) -0.0015(14) -0.0049(14)
C9 0.0267(17) 0.0316(18) 0.0302(17) -0.0019(15) 0.0030(15) -0.0098(14)
C10 0.0286(18) 0.0309(17) 0.0233(16) -0.0079(14) -0.0030(14) -0.0051(15)
C11 0.0281(16) 0.0242(15) 0.0233(14) -0.0019(12) 0.0015(14) -0.0026(14)
C12 0.0243(17) 0.055(2) 0.0281(17) -0.0009(16) -0.0034(15) 0.0051(16)
C13 0.037(2) 0.057(2) 0.0331(19) -0.0105(18) -0.0048(17) 0.0192(18)
C14 0.033(2) 0.043(2) 0.045(2) 0.0076(18) -0.0040(17) 0.0037(17)
C15 0.0268(17) 0.040(2) 0.0275(17) -0.0005(15) 0.0010(15) 0.0055(15)
C16 0.0398(19) 0.0269(16) 0.0217(14) -0.0027(12) -0.0040(14) 0.0000(15)
C17 0.098(4) 0.0324(19) 0.039(2) -0.0053(16) 0.023(3) -0.009(2)
C18 0.144(5) 0.0233(18) 0.051(2) -0.0027(18) 0.024(3) 0.006(3)
C19 0.110(4) 0.040(2) 0.034(2) -0.0084(19) 0.006(2) 0.025(3)
C20 0.051(2) 0.049(2) 0.033(2) -0.0073(18) -0.0014(18) 0.0117(19)
C21 0.0370(19) 0.032(2) 0.0304(17) -0.0048(15) -0.0009(15) 0.0022(15)
C22 0.0214(16) 0.0221(16) 0.0293(16) -0.0052(13) 0.0017(13) 0.0038(12)
C23 0.0295(17) 0.0254(15) 0.0278(17) -0.0043(14) 0.0041(15) 0.0049(13)
C24 0.0340(17) 0.0345(18) 0.0353(19) -0.0064(14) -0.0090(15) 0.0086(16)
C25 0.0304(18) 0.0361(18) 0.054(2) -0.0157(18) -0.0125(18) 0.0048(16)
C26 0.032(2) 0.0304(18) 0.051(2) -0.0026(17) -0.0019(18) -0.0071(15)
C27 0.0309(18) 0.032(2) 0.0331(17) -0.0015(15) -0.0005(15) -0.0028(15)

loop_
_atom_type_symbol
_atom_type_description
_atom_type_scat_dispersion_real
_atom_type_scat_dispersion_imag
_atom_type_scat_source
C C 0.0181 0.0091 'International Tables Vol C Tables 4.2.6.8 and 6.1.1.4'
H H 0.0000 0.0000 'International Tables Vol C Tables 4.2.6.8 and 6.1.1.4'
Br Br -0.6763 1.2805 'International Tables Vol C Tables 4.2.6.8 and 6.1.1.4'
N N 0.0311 0.0180 'International Tables Vol C Tables 4.2.6.8 and 6.1.1.4'
O O 0.0492 0.0322 'International Tables Vol C Tables 4.2.6.8 and 6.1.1.4'

loop_
_geom_angle_atom_site_label_1
_geom_angle_atom_site_label_2
_geom_angle_atom_site_label_3
_geom_angle
_geom_angle_site_symmetry_1
_geom_angle_site_symmetry_3
_geom_angle_publ_flag
C13 O1 C14 110.0(3) . . ?
C10 N1 C12 111.6(3) . . ?
C10 N1 C15 111.4(3) . . ?
C15 N1 C12 107.0(3) . . ?
C2 C1 H1 120.1 . . ?
C2 C1 C6 119.8(3) . . ?
C6 C1 H1 120.1 . . ?
C1 C2 H2 120.2 . . ?
C3 C2 C1 119.6(4) . . ?
C3 C2 H2 120.2 . . ?
C2 C3 H3 119.6 . . ?
C4 C3 C2 120.8(4) . . ?
C4 C3 H3 119.6 . . ?
C3 C4 H4 119.6 . . ?
C3 C4 C5 120.8(3) . . ?
C5 C4 H4 119.6 . . ?
C4 C5 C7 123.2(3) . . ?
C6 C5 C4 117.6(3) . . ?
C6 C5 C7 119.2(3) . . ?
C1 C6 C5 121.4(3) . . ?
C1 C6 H6 119.3 . . ?
C5 C6 H6 119.3 . . ?
C5 C7 H7 116.4 . . ?
C8 C7 C5 127.2(3) . . ?
C8 C7 H7 116.4 . . ?
C7 C8 H8 118.2 . . ?
C7 C8 C9 123.7(3) . . ?
C9 C8 H8 118.2 . . ?
C8 C9 H9 115.4 . . ?
C8 C9 C10 118.8(3) . . ?
C8 C9 C11 120.7(3) . . ?
C10 C9 H9 115.4 . . ?
C10 C9 C11 59.6(2) . . ?
C11 C9 H9 115.4 . . ?
N1 C10 C9 119.1(3) . . ?
N1 C10 H10 114.0 . . ?
N1 C10 C11 124.7(3) . . ?
C9 C10 H10 114.0 . . ?
C11 C10 C9 60.7(2) . . ?
C11 C10 H10 114.0 . . ?
C10 C11 C9 59.7(2) . . ?
C10 C11 C16 114.0(3) . . ?
C16 C11 C9 119.2(3) . . ?
C22 C11 C9 118.4(2) . . ?
C22 C11 C10 123.7(3) . . ?
C22 C11 C16 112.5(3) . . ?
N1 C12 H12A 109.8 . . ?
N1 C12 H12B 109.8 . . ?
N1 C12 C13 109.3(3) . . ?
H12A C12 H12B 108.3 . . ?
C13 C12 H12A 109.8 . . ?
C13 C12 H12B 109.8 . . ?
O1 C13 C12 112.0(3) . . ?
O1 C13 H13A 109.2 . . ?
O1 C13 H13B 109.2 . . ?
C12 C13 H13A 109.2 . . ?
C12 C13 H13B 109.2 . . ?
H13A C13 H13B 107.9 . . ?
O1 C14 H14A 109.4 . . ?
O1 C14 H14B 109.4 . . ?
O1 C14 C15 111.1(3) . . ?
H14A C14 H14B 108.0 . . ?
C15 C14 H14A 109.4 . . ?
C15 C14 H14B 109.4 . . ?
N1 C15 C14 110.5(3) . . ?
N1 C15 H15A 109.6 . . ?
N1 C15 H15B 109.6 . . ?
C14 C15 H15A 109.6 . . ?
C14 C15 H15B 109.6 . . ?
H15A C15 H15B 108.1 . . ?
C17 C16 C11 123.3(3) . . ?
C17 C16 C21 118.2(3) . . ?
C21 C16 C11 118.4(3) . . ?
C16 C17 H17 119.8 . . ?
C16 C17 C18 120.3(4) . . ?
C18 C17 H17 119.8 . . ?
C17 C18 H18 119.8 . . ?
C19 C18 C17 120.5(4) . . ?
C19 C18 H18 119.8 . . ?
C18 C19 H19 119.9 . . ?
C20 C19 C18 120.2(4) . . ?
C20 C19 H19 119.9 . . ?
C19 C20 H20 119.9 . . ?
C19 C20 C21 120.2(4) . . ?
C21 C20 H20 119.9 . . ?
C16 C21 H21 119.7 . . ?
C20 C21 C16 120.7(3) . . ?
C20 C21 H21 119.7 . . ?
C23 C22 C11 121.6(3) . . ?
C27 C22 C11 122.1(3) . . ?
C27 C22 C23 116.0(3) . . ?
C22 C23 Br01 121.0(2) . . ?
C24 C23 Br01 116.3(3) . . ?
C24 C23 C22 122.7(3) . . ?
C23 C24 H24 120.1 . . ?
C23 C24 C25 119.9(3) . . ?
C25 C24 H24 120.1 . . ?
C24 C25 H25 120.4 . . ?
C26 C25 C24 119.2(3) . . ?
C26 C25 H25 120.4 . . ?
C25 C26 H26 119.8 . . ?
C25 C26 C27 120.3(4) . . ?
C27 C26 H26 119.8 . . ?
C22 C27 H27 119.1 . . ?
C26 C27 C22 121.9(3) . . ?
C26 C27 H27 119.1 . . ?

loop_
_geom_bond_atom_site_label_1
_geom_bond_atom_site_label_2
_geom_bond_distance
_geom_bond_site_symmetry_2
_geom_bond_publ_flag
Br01 C23 1.910(3) . ?
O1 C13 1.427(4) . ?
O1 C14 1.433(4) . ?
N1 C10 1.439(4) . ?
N1 C12 1.469(4) . ?
N1 C15 1.466(4) . ?
C1 H1 0.9300 . ?
C1 C2 1.381(5) . ?
C1 C6 1.388(5) . ?
C2 H2 0.9300 . ?
C2 C3 1.378(5) . ?
C3 H3 0.9300 . ?
C3 C4 1.376(5) . ?
C4 H4 0.9300 . ?
C4 C5 1.403(5) . ?
C5 C6 1.391(5) . ?
C5 C7 1.464(5) . ?
C6 H6 0.9300 . ?
C7 H7 0.9300 . ?
C7 C8 1.329(5) . ?
C8 H8 0.9300 . ?
C8 C9 1.471(5) . ?
C9 H9 0.9800 . ?
C9 C10 1.514(5) . ?
C9 C11 1.530(5) . ?
C10 H10 0.9800 . ?
C10 C11 1.512(5) . ?
C11 C16 1.515(4) . ?
C11 C22 1.504(4) . ?
C12 H12A 0.9700 . ?
C12 H12B 0.9700 . ?
C12 C13 1.498(5) . ?
C13 H13A 0.9700 . ?
C13 H13B 0.9700 . ?
C14 H14A 0.9700 . ?
C14 H14B 0.9700 . ?
C14 C15 1.512(5) . ?
C15 H15A 0.9700 . ?
C15 H15B 0.9700 . ?
C16 C17 1.369(5) . ?
C16 C21 1.395(5) . ?
C17 H17 0.9300 . ?
C17 C18 1.399(6) . ?
C18 H18 0.9300 . ?
C18 C19 1.357(6) . ?
C19 H19 0.9300 . ?
C19 C20 1.354(6) . ?
C20 H20 0.9300 . ?
C20 C21 1.384(5) . ?
C21 H21 0.9300 . ?
C22 C23 1.400(5) . ?
C22 C27 1.393(4) . ?
C23 C24 1.372(5) . ?
C24 H24 0.9300 . ?
C24 C25 1.382(5) . ?
C25 H25 0.9300 . ?
C25 C26 1.381(5) . ?
C26 H26 0.9300 . ?
C26 C27 1.384(5) . ?
C27 H27 0.9300 . ?
